data_7213088
loop_
_publ_author_name
'Isobe, Shin-ichiro'
'Taniguchi, Masahiko'
'Sawada, Tsuyoshi'
'Thiemann, Thies'
'Yonemitsu, Tadashi'
'Mataka, Shuntaro'

_publ_section_title
;
 Novel rearrangement of conformationally restrained [3.3]orthocyclophanes
;
_journal_issue 15
_journal_name_full 'Journal of the Chemical Society, Perkin Transactions 1'
_journal_page_first 2101
_journal_paper_doi 10.1039/a903156a
_journal_year 1999
_chemical_formula_sum 'C25 H23 Br'
_chemical_formula_weight 403.34
_chemical_name_common 5
_chemical_name_systematic
; 
 12-Bromo-11a-phenyl-5a,6,11,11a,12,13-hexahydro-5H-benzo[4,5]cyclohepta[1,2
b]naphthalene 
;
_chemical_temperature_decomposition 180
_space_group_IT_number 14
_symmetry_cell_setting monoclinic
_symmetry_space_group_name_Hall '-P 2yab'
_symmetry_space_group_name_H-M 'P 1 21/a 1'
_atom_sites_solution_hydrogens geom
_atom_sites_solution_primary direct
_atom_sites_solution_secondary difmap
_audit_creation_method SHELXL
_cell_angle_alpha 90.00
_cell_angle_beta 112.03(2)
_cell_angle_gamma 90.00
_cell_formula_units_Z 4
_cell_length_a 9.376(2)
_cell_length_b 23.622(3)
_cell_length_c 9.288(2)
_cell_measurement_reflns_used 25
_cell_measurement_temperature 296(2)
_cell_measurement_theta_max 43
_cell_measurement_theta_min 23
_cell_volume 1906.9(7)
_computing_cell_refinement 'CAD4 Enraf-Nonius software'
_computing_data_collection 'CAD4 Enraf-Nonius software'
_computing_data_reduction 'MolEN Enraf-Nonius software'
_computing_molecular_graphics 'Xtal_GX (Hall & Boulay, 1995)'
_computing_publication_material 'SHELXL-93 (Sheldrick, 1993)'
_computing_structure_refinement 'SHELXL-93 (Sheldrick, 1993)'
_computing_structure_solution 'SHELXS-86 (Sheldrick, 1990)'
_diffrn_ambient_temperature 296(2)
_diffrn_measurement_device Enraf_Nonius_CAD4
_diffrn_measurement_method \w/2\q
_diffrn_radiation_monochromator graphite
_diffrn_radiation_source 'fine-focus sealed tube'
_diffrn_radiation_type CuKa
_diffrn_radiation_wavelength 1.54184
_diffrn_reflns_av_R_equivalents 0.0411
_diffrn_reflns_av_sigmaI/netI 0.0189
_diffrn_reflns_limit_h_max 11
_diffrn_reflns_limit_h_min 0
_diffrn_reflns_limit_k_max 29
_diffrn_reflns_limit_k_min 0
_diffrn_reflns_limit_l_max 10
_diffrn_reflns_limit_l_min -11
_diffrn_reflns_number 4128
_diffrn_reflns_theta_max 74.42
_diffrn_reflns_theta_min 3.74
_diffrn_standards_decay_% -1.2
_diffrn_standards_interval_time 120
_diffrn_standards_number 3
_exptl_absorpt_coefficient_mu 2.950
_exptl_absorpt_correction_T_max 0.9988
_exptl_absorpt_correction_T_min 0.9017
_exptl_absorpt_correction_type empirical
_exptl_crystal_colour colourless
_exptl_crystal_density_diffrn 1.405
_exptl_crystal_density_meas ?
_exptl_crystal_density_method 'not measured'
_exptl_crystal_description prism
_exptl_crystal_F_000 832
_exptl_crystal_size_max 0.50
_exptl_crystal_size_mid 0.30
_exptl_crystal_size_min 0.30
_refine_diff_density_max .745
_refine_diff_density_min -.776
_refine_diff_density_rms .078
_refine_ls_extinction_coef 0.0025(3)
_refine_ls_extinction_expression Fc^*^=kFc[1+0.001xFc^2^l^3^/sin(2q)]^-1/4^
_refine_ls_extinction_method SHELXL
_refine_ls_goodness_of_fit_ref 1.099
_refine_ls_hydrogen_treatment mixed
_refine_ls_matrix_type full
_refine_ls_number_parameters 236
_refine_ls_number_reflns 3889
_refine_ls_number_restraints 0
_refine_ls_restrained_S_all 1.099
_refine_ls_R_factor_all 0.0542
_refine_ls_R_factor_gt 0.0476
_refine_ls_shift/su_max 0.000
_refine_ls_shift/su_mean 0.000
_refine_ls_structure_factor_coef Fsqd
_refine_ls_weighting_details 'w=1/[s^2^(Fo^2^)+( 0.0704P)^2^+2.1349P] where P=(Fo^2^+2Fc^2^)/3'
_refine_ls_weighting_scheme calc
_refine_ls_wR_factor_gt 0.1328
_refine_ls_wR_factor_ref 0.1475
_reflns_number_gt 3467
_reflns_number_total 3889
_reflns_observed_criterion >2sigma(I)
_cod_data_source_file 903156asup1.cif
_cod_data_source_block 5
_cod_depositor_comments
;
The following automatic conversions were performed:

'_chemical_melting_point' tag was changed to
'_chemical_temperature_decomposition' since the value had been
'180(decompose)'. The value '180(decompose)' was changed to '180'.

Automatic conversion script
Id: cif_fix_values 1891 2012-01-12 08:04:46Z andrius 

The following automatic conversions were performed:

'_exptl_crystal_density_meas' value 'not measured' was changed to '?'
- the value is perceived as not measured.

Automatic conversion script
Id: cif_fix_values 3008 2015-01-20 13:52:24Z robertas 

The following automatic conversions were performed:

'_refine_ls_weighting_scheme' value 'calc w=1/[s^2^(Fo^2^)+(
0.0704P)^2^+2.1349P] where P=(Fo^2^+2Fc^2^)/3' was changed to 'calc'.
New tag '_refine_ls_weighting_details' was created. The value of the
new tag was set to 'w=1/[s^2^(Fo^2^)+( 0.0704P)^2^+2.1349P] where
P=(Fo^2^+2Fc^2^)/3'.

Automatic conversion script
Id: cif_fix_values 3143 2015-03-26 13:38:13Z robertas 
;
_cod_original_cell_volume 1906.9(6)
_cod_original_sg_symbol_H-M 'p 1 21/a 1'
_cod_database_code 7213088

loop_
_symmetry_equiv_pos_as_xyz
'x, y, z'
'-x+1/2, y+1/2, -z'
'-x, -y, -z'
'x-1/2, -y-1/2, z'

loop_
_atom_site_aniso_label
_atom_site_aniso_U_11
_atom_site_aniso_U_22
_atom_site_aniso_U_33
_atom_site_aniso_U_23
_atom_site_aniso_U_13
_atom_site_aniso_U_12
Br01 0.0646(3) 0.0879(4) 0.0383(2) -0.0070(2) 0.0073(2) -0.0226(2)
C01 0.0388(14) 0.0219(11) 0.0425(15) -0.0023(10) 0.0152(12) -0.0028(9)
C02 0.0405(15) 0.0412(15) 0.048(2) -0.0038(13) 0.0146(13) -0.0060(12)
C03 0.044(2) 0.046(2) 0.065(2) -0.0100(15) 0.026(2) -0.0107(13)
C04 0.061(2) 0.0381(15) 0.057(2) -0.0074(13) 0.035(2) -0.0112(13)
C05 0.056(2) 0.0284(13) 0.043(2) -0.0011(11) 0.0219(13) -0.0049(12)
C06 0.0439(15) 0.0199(11) 0.0392(14) -0.0009(9) 0.0157(12) -0.0006(10)
C07 0.0444(15) 0.0284(12) 0.0355(14) 0.0040(10) 0.0097(12) -0.0018(11)
C08 0.0368(13) 0.0227(11) 0.0377(14) -0.0003(10) 0.0095(11) 0.0037(10)
C09 0.0332(13) 0.0374(14) 0.048(2) -0.0008(12) 0.0103(12) 0.0044(11)
C10 0.0407(14) 0.0349(13) 0.0392(14) -0.0046(11) 0.0192(12) -0.0100(11)
C11 0.049(2) 0.062(2) 0.047(2) -0.0101(15) 0.0227(14) -0.021(2)
C12 0.080(3) 0.064(2) 0.066(2) -0.035(2) 0.042(2) -0.048(2)
C13 0.089(3) 0.040(2) 0.087(3) -0.026(2) 0.059(3) -0.028(2)
C14 0.063(2) 0.0255(13) 0.077(2) -0.0102(13) 0.045(2) -0.0083(12)
C15 0.0449(15) 0.0240(12) 0.048(2) -0.0042(10) 0.0277(13) -0.0049(10)
C16 0.0368(13) 0.0221(11) 0.0447(15) 0.0035(10) 0.0172(11) 0.0039(9)
C17 0.0318(12) 0.0211(11) 0.0364(13) -0.0014(9) 0.0110(10) 0.0010(9)
C18 0.0348(13) 0.0260(11) 0.0359(13) -0.0011(10) 0.0095(11) -0.0009(10)
C19 0.0312(12) 0.0328(13) 0.0374(14) -0.0003(10) 0.0105(11) 0.0013(10)
C20 0.054(2) 0.0398(15) 0.044(2) -0.0039(12) 0.0222(14) -0.0088(13)
C21 0.064(2) 0.062(2) 0.048(2) -0.004(2) 0.027(2) -0.017(2)
C22 0.052(2) 0.083(3) 0.043(2) -0.005(2) 0.0246(15) -0.002(2)
C23 0.058(2) 0.062(2) 0.060(2) -0.008(2) 0.031(2) 0.012(2)
C24 0.051(2) 0.039(2) 0.056(2) -0.0044(13) 0.0257(15) 0.0046(13)
C25 0.0415(15) 0.045(2) 0.0380(15) 0.0038(12) 0.0051(12) -0.0079(12)

loop_
_atom_site_label
_atom_site_type_symbol
_atom_site_fract_x
_atom_site_fract_y
_atom_site_fract_z
_atom_site_U_iso_or_equiv
_atom_site_thermal_displace_type
_atom_site_occupancy
_atom_site_calc_flag
_atom_site_refinement_flags
Br01 Br 0.16740(5) 0.57868(2) -0.26333(4) 0.0671(2) Uani 1 d .
C01 C 0.3061(3) 0.57860(10) 0.1622(3) 0.0344(6) Uani 1 d .
C02 C 0.1487(4) 0.56571(13) 0.1051(4) 0.0437(7) Uani 1 d .
H02 H 0.0900(4) 0.57120(13) 0.0003(4) 0.057 Uiso 1 calc R
C03 C 0.0792(4) 0.54499(14) 0.2018(4) 0.0499(8) Uani 1 d .
H03 H -0.0258(4) 0.53744(14) 0.1622(4) 0.065 Uiso 1 calc R
C04 C 0.1646(4) 0.53550(13) 0.3564(4) 0.0480(7) Uani 1 d .
H04 H 0.1190(4) 0.51993(13) 0.4206(4) 0.062 Uiso 1 calc R
C05 C 0.3196(4) 0.54938(11) 0.4156(4) 0.0416(6) Uani 1 d .
H05 H 0.3770(4) 0.54401(11) 0.5207(4) 0.054 Uiso 1 calc R
C06 C 0.3910(3) 0.57126(10) 0.3201(3) 0.0343(6) Uani 1 d .
C07 C 0.5558(3) 0.59005(11) 0.3938(3) 0.0376(6) Uani 1 d .
H07A H 0.6123(3) 0.56201(11) 0.4703(3) 0.049 Uiso 1 calc R
H07B H 0.5591(3) 0.62529(11) 0.4486(3) 0.049 Uiso 1 calc R
C08 C 0.6375(3) 0.59881(10) 0.2813(3) 0.0337(5) Uani 1 d .
H08 H 0.6608(3) 0.56151(10) 0.2493(3) 0.044 Uiso 1 calc R
C09 C 0.7892(3) 0.62999(12) 0.3624(4) 0.0411(6) Uani 1 d .
H09A H 0.8461(3) 0.61138(12) 0.4603(4) 0.053 Uiso 1 calc R
H09B H 0.8504(3) 0.62772(12) 0.2984(4) 0.053 Uiso 1 calc R
C10 C 0.7662(3) 0.69141(12) 0.3929(3) 0.0371(6) Uani 1 d .
C11 C 0.8813(4) 0.7208(2) 0.5098(4) 0.0514(8) Uani 1 d .
H11 H 0.9700(4) 0.7019(2) 0.5725(4) 0.067 Uiso 1 calc R
C12 C 0.8638(5) 0.7781(2) 0.5327(5) 0.0660(12) Uani 1 d .
H12 H 0.9406(5) 0.7973(2) 0.6114(5) 0.086 Uiso 1 calc R
C13 C 0.7351(5) 0.8063(2) 0.4407(5) 0.0647(11) Uani 1 d .
H13 H 0.7253(5) 0.8448(2) 0.4557(5) 0.084 Uiso 1 calc R
C14 C 0.6194(4) 0.77785(12) 0.3255(5) 0.0496(8) Uani 1 d .
H14 H 0.5320(4) 0.79743(12) 0.2633(5) 0.065 Uiso 1 calc R
C15 C 0.6320(3) 0.71985(10) 0.3012(3) 0.0359(6) Uani 1 d .
C16 C 0.4970(3) 0.68946(10) 0.1854(3) 0.0339(6) Uani 1 d .
H16A H 0.4527(3) 0.71323(10) 0.0942(3) 0.044 Uiso 1 calc R
H16B H 0.4196(3) 0.68431(10) 0.2301(3) 0.044 Uiso 1 calc R
C17 C 0.5350(3) 0.63128(10) 0.1339(3) 0.0303(5) Uani 1 d .
C18 C 0.3841(3) 0.59725(11) 0.0525(3) 0.0333(5) Uani 1 d .
H18 H 0.4143(3) 0.56241(11) 0.0141(3) 0.043 Uiso 1 calc R
C19 C 0.6203(3) 0.63672(11) 0.0214(3) 0.0345(6) Uani 1 d .
C20 C 0.6649(4) 0.68829(13) -0.0202(4) 0.0450(7) Uani 1 d .
H20 H 0.6437(4) 0.72147(13) 0.0219(4) 0.058 Uiso 1 calc R
C21 C 0.7401(4) 0.6914(2) -0.1226(4) 0.0560(8) Uani 1 d .
H21 H 0.7681(4) 0.7265(2) -0.1490(4) 0.073 Uiso 1 calc R
C22 C 0.7739(4) 0.6429(2) -0.1858(4) 0.0575(9) Uani 1 d .
H22 H 0.8248(4) 0.6451(2) -0.2544(4) 0.075 Uiso 1 calc R
C23 C 0.7316(4) 0.5912(2) -0.1466(5) 0.0574(9) Uani 1 d .
H23 H 0.7532(4) 0.5582(2) -0.1893(5) 0.075 Uiso 1 calc R
C24 C 0.6567(4) 0.58825(13) -0.0431(4) 0.0468(7) Uani 1 d .
H24 H 0.6302(4) 0.55300(13) -0.0161(4) 0.061 Uiso 1 calc R
C25 C 0.2780(4) 0.62913(13) -0.0913(3) 0.0442(7) Uani 1 d .
H25A H 0.3389(4) 0.65546(13) -0.1247(3) 0.057 Uiso 1 calc R
H25B H 0.2042(4) 0.65095(13) -0.0640(3) 0.057 Uiso 1 calc R

loop_
_atom_type_symbol
_atom_type_description
_atom_type_scat_dispersion_real
_atom_type_scat_dispersion_imag
_atom_type_scat_source
C C .0181 .0091 'International Tables Vol C Tables 4.2.6.8 and 6.1.1.4'
H H .0000 .0000 'International Tables Vol C Tables 4.2.6.8 and 6.1.1.4'
Br Br -.6763 1.2805 'International Tables Vol C Tables 4.2.6.8 and 6.1.1.4'

loop_
_geom_angle_atom_site_label_1
_geom_angle_atom_site_label_2
_geom_angle_atom_site_label_3
_geom_angle
C06 C01 C02 118.4(3)
C06 C01 C18 120.8(2)
C02 C01 C18 120.7(3)
C03 C02 C01 121.2(3)
C04 C03 C02 120.3(3)
C03 C04 C05 119.3(3)
C04 C05 C06 121.2(3)
C01 C06 C05 119.6(3)
C01 C06 C07 121.8(2)
C05 C06 C07 118.4(3)
C06 C07 C08 115.0(2)
C07 C08 C09 110.0(2)
C07 C08 C17 111.6(2)
C09 C08 C17 110.6(2)
C10 C09 C08 112.6(2)
C11 C10 C15 119.5(3)
C11 C10 C09 120.0(3)
C15 C10 C09 120.5(2)
C12 C11 C10 120.1(4)
C13 C12 C11 120.5(3)
C12 C13 C14 120.2(3)
C13 C14 C15 120.8(4)
C10 C15 C14 118.9(3)
C10 C15 C16 122.1(2)
C14 C15 C16 118.9(3)
C15 C16 C17 114.7(2)
C16 C17 C19 112.1(2)
C16 C17 C08 107.8(2)
C19 C17 C08 109.5(2)
C16 C17 C18 109.7(2)
C19 C17 C18 108.8(2)
C08 C17 C18 108.9(2)
C01 C18 C25 114.1(2)
C01 C18 C17 113.7(2)
C25 C18 C17 110.2(2)
C20 C19 C24 117.0(3)
C20 C19 C17 123.3(2)
C24 C19 C17 119.8(2)
C21 C20 C19 121.5(3)
C22 C21 C20 120.4(3)
C23 C22 C21 119.5(3)
C22 C23 C24 119.8(3)
C23 C24 C19 121.8(3)
C18 C25 Br01 112.7(2)

loop_
_geom_bond_atom_site_label_1
_geom_bond_atom_site_label_2
_geom_bond_distance
Br01 C25 1.951(3)
C01 C06 1.393(4)
C01 C02 1.402(4)
C01 C18 1.524(4)
C02 C03 1.382(5)
C03 C04 1.375(5)
C04 C05 1.386(5)
C05 C06 1.395(4)
C06 C07 1.503(4)
C07 C08 1.524(4)
C08 C09 1.526(4)
C08 C17 1.549(4)
C09 C10 1.509(4)
C10 C11 1.395(4)
C10 C15 1.398(4)
C11 C12 1.390(5)
C12 C13 1.362(6)
C13 C14 1.379(5)
C14 C15 1.401(4)
C15 C16 1.501(4)
C16 C17 1.540(3)
C17 C19 1.541(4)
C17 C18 1.555(3)
C18 C25 1.531(4)
C19 C20 1.389(4)
C19 C24 1.393(4)
C20 C21 1.382(4)
C21 C22 1.378(5)
C22 C23 1.375(6)
C23 C24 1.389(5)

loop_
_geom_torsion_atom_site_label_1
_geom_torsion_atom_site_label_2
_geom_torsion_atom_site_label_3
_geom_torsion_atom_site_label_4
_geom_torsion
C06 C01 C02 C03 -1.4(4)
C18 C01 C02 C03 175.4(3)
C01 C02 C03 C04 -1.3(5)
C02 C03 C04 C05 3.0(5)
C03 C04 C05 C06 -1.8(4)
C02 C01 C06 C05 2.5(4)
C18 C01 C06 C05 -174.3(2)
C02 C01 C06 C07 -173.1(2)
C18 C01 C06 C07 10.0(4)
C04 C05 C06 C01 -0.9(4)
C04 C05 C06 C07 174.9(3)
C01 C06 C07 C08 -19.5(3)
C05 C06 C07 C08 164.8(2)
C06 C07 C08 C09 167.4(2)
C06 C07 C08 C17 44.3(3)
C07 C08 C09 C10 -71.6(3)
C17 C08 C09 C10 52.1(3)
C08 C09 C10 C11 157.4(3)
C08 C09 C10 C15 -24.8(4)
C15 C10 C11 C12 -1.3(4)
C09 C10 C11 C12 176.6(3)
C10 C11 C12 C13 -0.6(5)
C11 C12 C13 C14 1.2(5)
C12 C13 C14 C15 0.0(5)
C11 C10 C15 C14 2.4(4)
C09 C10 C15 C14 -175.5(3)
C11 C10 C15 C16 -173.3(3)
C09 C10 C15 C16 8.8(4)
C13 C14 C15 C10 -1.8(4)
C13 C14 C15 C16 174.0(3)
C10 C15 C16 C17 -20.4(4)
C14 C15 C16 C17 163.9(2)
C15 C16 C17 C19 -74.6(3)
C15 C16 C17 C08 45.9(3)
C15 C16 C17 C18 164.4(2)
C07 C08 C17 C16 60.2(3)
C09 C08 C17 C16 -62.6(3)
C07 C08 C17 C19 -177.6(2)
C09 C08 C17 C19 59.6(3)
C07 C08 C17 C18 -58.8(3)
C09 C08 C17 C18 178.4(2)
C06 C01 C18 C25 -153.0(2)
C02 C01 C18 C25 30.2(3)
C06 C01 C18 C17 -25.6(3)
C02 C01 C18 C17 157.6(2)
C16 C17 C18 C01 -68.9(3)
C19 C17 C18 C01 168.2(2)
C08 C17 C18 C01 48.9(3)
C16 C17 C18 C25 60.6(3)
C19 C17 C18 C25 -62.4(3)
C08 C17 C18 C25 178.4(2)
C16 C17 C19 C20 3.6(4)
C08 C17 C19 C20 -116.0(3)
C18 C17 C19 C20 125.1(3)
C16 C17 C19 C24 -176.8(3)
C08 C17 C19 C24 63.6(3)
C18 C17 C19 C24 -55.2(3)
C24 C19 C20 C21 0.9(5)
C17 C19 C20 C21 -179.5(3)
C19 C20 C21 C22 -0.4(5)
C20 C21 C22 C23 0.2(6)
C21 C22 C23 C24 -0.5(6)
C22 C23 C24 C19 1.0(6)
C20 C19 C24 C23 -1.2(5)
C17 C19 C24 C23 179.1(3)
C01 C18 C25 Br01 -88.1(3)
C17 C18 C25 Br01 142.6(2)
